data_7116139
loop_
_publ_author_name
'Akil I. Joseph'
'Gracia El-Ayle'
'Celine Boutin'
'Estelle Leonce'
'Patrick Berthault'
'K. Travis Holman'

_publ_section_title
;
 Rim-functionalized cryptophane-111 derivatives via heterocapping, and
 their xenon complexes
;
_journal_name_full Chem.Commun.
_journal_page_first 15905
_journal_paper_doi 10.1039/C4cc08001G
_journal_volume 50
_journal_year 2014
_chemical_formula_moiety '0.96 (Xe), 0.018 (C45 H30 Br6 O6), 0.982 (C45 H33 Br3 O6)'
_chemical_formula_sum 'C45 H32.94 Br3.06 O6 Xe0.96'
_chemical_formula_weight 1039.83
_chemical_name_common Xe@trisbromo-cryptophane-111
_space_group_IT_number 14
_symmetry_cell_setting monoclinic
_symmetry_Int_Tables_number 14
_symmetry_space_group_name_Hall '-P 2yn'
_symmetry_space_group_name_H-M 'P 1 21/n 1'
_atom_sites_solution_hydrogens geom
_atom_sites_solution_primary direct
_atom_sites_solution_secondary difmap
_audit_creation_method SHELXL-97
_cell_angle_alpha 90.00
_cell_angle_beta 94.2160(10)
_cell_angle_gamma 90.00
_cell_formula_units_Z 4
_cell_length_a 10.85910(10)
_cell_length_b 30.5071(4)
_cell_length_c 11.08070(10)
_cell_measurement_reflns_used 10725
_cell_measurement_temperature 100(2)
_cell_measurement_theta_max 29.653
_cell_measurement_theta_min 2.276
_cell_volume 3660.88(7)
_computing_cell_refinement 'SAINT, Bruker-AXS'
_computing_data_collection 'APEX, Bruker-AXS'
_computing_data_reduction 'SAINT, Bruker-AXS'
_computing_molecular_graphics 'X-SEED, L. Barbour (1999); http://x-seed.net/'
_computing_structure_refinement 'SHELXL-97-2, G. Sheldrick (1997)'
_computing_structure_solution 'SHELXS-97, G. Sheldrick (1990)'
_diffrn_ambient_temperature 100(2)
_diffrn_measured_fraction_theta_full 1.000
_diffrn_measured_fraction_theta_max 1.000
_diffrn_measurement_device_type 'Bruker, APEX Duo'
_diffrn_measurement_method 'omega scans'
_diffrn_radiation_monochromator graphite
_diffrn_radiation_probe x-ray
_diffrn_radiation_type MoK\a
_diffrn_radiation_wavelength 0.71073
_diffrn_reflns_av_R_equivalents 0.0453
_diffrn_reflns_av_sigmaI/netI 0.0428
_diffrn_reflns_limit_h_max 14
_diffrn_reflns_limit_h_min -14
_diffrn_reflns_limit_k_max 31
_diffrn_reflns_limit_k_min -40
_diffrn_reflns_limit_l_max 14
_diffrn_reflns_limit_l_min -14
_diffrn_reflns_number 26976
_diffrn_reflns_theta_full 25.00
_diffrn_reflns_theta_max 28.00
_diffrn_reflns_theta_min 1.96
_diffrn_source 'fine-focus sealed tube'
_exptl_absorpt_coefficient_mu 4.293
_exptl_absorpt_correction_T_max 0.7461
_exptl_absorpt_correction_T_min 0.6654
_exptl_absorpt_correction_type multi-scan
_exptl_absorpt_process_details 'SADABS, G. Sheldrick (1999)'
_exptl_crystal_colour colorless
_exptl_crystal_density_diffrn 1.887
_exptl_crystal_density_method 'not measured'
_exptl_crystal_description Prism
_exptl_crystal_F_000 2039
_exptl_crystal_recrystallization_method 'Re-crystallisation from solvent: Nitrobenzene'
_exptl_crystal_size_max 0.12
_exptl_crystal_size_mid 0.10
_exptl_crystal_size_min 0.07
_refine_diff_density_max 1.002
_refine_diff_density_min -0.900
_refine_diff_density_rms 0.114
_refine_ls_extinction_method none
_refine_ls_goodness_of_fit_ref 1.046
_refine_ls_hydrogen_treatment constr
_refine_ls_matrix_type full
_refine_ls_number_parameters 513
_refine_ls_number_reflns 8852
_refine_ls_number_restraints 0
_refine_ls_restrained_S_all 1.046
_refine_ls_R_factor_all 0.0606
_refine_ls_R_factor_gt 0.0341
_refine_ls_shift/su_max 0.001
_refine_ls_shift/su_mean 0.000
_refine_ls_structure_factor_coef Fsqd
_refine_ls_weighting_details 'calc w=1/[\s^2^(Fo^2^)+(0.0366P)^2^+2.7475P] where P=(Fo^2^+2Fc^2^)/3'
_refine_ls_weighting_scheme calc
_refine_ls_wR_factor_gt 0.0756
_refine_ls_wR_factor_ref 0.0808
_reflns_number_gt 6629
_reflns_number_total 8852
_reflns_threshold_expression >2sigma(I)
_cod_data_source_file c4cc08001g2.cif
_cod_data_source_block 13004
_cod_original_sg_symbol_H-M 'P 21/n'
_cod_database_code 7116139

loop_
_symmetry_equiv_pos_as_xyz
'x, y, z'
'-x+1/2, y+1/2, -z+1/2'
'-x, -y, -z'
'x-1/2, -y-1/2, z-1/2'

loop_
_atom_site_label
_atom_site_type_symbol
_atom_site_fract_x
_atom_site_fract_y
_atom_site_fract_z
_atom_site_U_iso_or_equiv
_atom_site_adp_type
_atom_site_occupancy
_atom_site_symmetry_multiplicity
_atom_site_calc_flag
_atom_site_refinement_flags
_atom_site_disorder_assembly
_atom_site_disorder_group
Xe1 Xe 0.24860(2) 0.126734(7) 0.26020(2) 0.01880(6) Uani 0.96 1 d P A 1
Br1 Br 0.25120(3) 0.286818(12) 0.21681(3) 0.02507(9) Uani 0.98 1 d P B 1
Br2 Br 0.04420(4) 0.056055(11) 0.62575(3) 0.02359(9) Uani 1 1 d . B 1
Br3 Br 0.34608(4) 0.040733(12) -0.13688(3) 0.02544(9) Uani 1 1 d . B 1
Br4 Br 0.2110(16) 0.3179(6) 0.2504(15) 0.015(3) Uiso 0.02 1 d P . 2
Br5 Br 0.563(2) 0.1318(7) -0.138(2) 0.034(5) Uiso 0.02 1 d P . 2
Br6 Br 0.229(3) 0.2639(9) 0.510(2) 0.046(6) Uiso 0.02 1 d P C 2
Br7 Br 0.203(3) -0.0319(9) 0.469(2) 0.048(6) Uiso 0.02 1 d P D 2
O1 O 0.3064(2) 0.23860(8) -0.0128(2) 0.0258(6) Uani 1 1 d . B 1
O2 O 0.0186(2) 0.15302(7) 0.6185(2) 0.0206(5) Uani 1 1 d . B 1
O3 O 0.2738(2) -0.00814(8) 0.0725(2) 0.0255(6) Uani 1 1 d . B 1
O4 O 0.4992(2) 0.20851(7) -0.0202(2) 0.0215(5) Uani 1 1 d . B 1
O5 O 0.1944(2) 0.19099(8) 0.6839(2) 0.0231(5) Uani 1 1 d . B 1
O6 O 0.2374(2) -0.02587(8) 0.2744(2) 0.0253(6) Uani 1 1 d . B 1
C1 C 0.1989(3) 0.22312(11) 0.0303(3) 0.0187(7) Uani 1 1 d . B 1
C2 C 0.1247(3) 0.19182(11) -0.0295(3) 0.0187(7) Uani 1 1 d . B 1
H2 H 0.1462 0.1814 -0.1060 0.022 Uiso 1 1 calc R B 1
C3 C 0.0193(3) 0.17502(10) 0.0189(3) 0.0169(7) Uani 1 1 d . B 1
C4 C -0.0165(3) 0.19180(10) 0.1289(3) 0.0158(7) Uani 1 1 d . B 1
C5 C 0.0549(3) 0.22540(10) 0.1850(3) 0.0173(7) Uani 1 1 d . B 1
H5 H 0.0299 0.2379 0.2578 0.021 Uiso 1 1 calc R B 1
C6 C 0.1603(3) 0.24078(10) 0.1372(3) 0.0189(7) Uani 1 1 d . B 1
C7 C -0.0127(3) 0.13604(11) 0.5049(3) 0.0173(7) Uani 1 1 d . B 1
C8 C -0.0571(3) 0.16133(11) 0.4072(3) 0.0162(7) Uani 1 1 d . B 1
H8 H -0.0671 0.1920 0.4181 0.019 Uiso 1 1 calc R B 1
C9 C -0.0874(3) 0.14299(11) 0.2931(3) 0.0158(7) Uani 1 1 d . B 1
C10 C -0.0770(3) 0.09727(11) 0.2781(3) 0.0173(7) Uani 1 1 d . B 1
C11 C -0.0381(3) 0.07198(11) 0.3784(3) 0.0186(7) Uani 1 1 d . B 1
H11 H -0.0334 0.0410 0.3700 0.022 Uiso 1 1 calc R B 1
C12 C -0.0059(3) 0.09086(11) 0.4905(3) 0.0170(7) Uani 1 1 d . B 1
C13 C 0.1851(3) 0.02372(11) 0.0481(3) 0.0218(7) Uani 1 1 d . B 1
C14 C 0.0812(3) 0.03100(11) 0.1108(3) 0.0195(7) Uani 1 1 d . B 1
H14 H 0.0631 0.0116 0.1741 0.023 Uiso 1 1 calc R B 1
C15 C 0.0016(3) 0.06681(11) 0.0821(3) 0.0185(7) Uani 1 1 d . B 1
C16 C 0.0273(3) 0.09479(11) -0.0130(3) 0.0175(7) Uani 1 1 d . B 1
C17 C 0.1294(3) 0.08586(11) -0.0777(3) 0.0189(7) Uani 1 1 d . B 1
H17 H 0.1458 0.1040 -0.1444 0.023 Uiso 1 1 calc R B 1
C18 C 0.2070(3) 0.05144(11) -0.0471(3) 0.0189(7) Uani 1 1 d . B 1
C19 C 0.5226(3) 0.17468(11) 0.0635(3) 0.0198(7) Uani 1 1 d . B 1
C20 C 0.5489(3) 0.18457(11) 0.1844(3) 0.0195(7) Uani 1 1 d . B 1
H20 H 0.5465 0.2143 0.2096 0.023 Uiso 1 1 calc R B 1
C21 C 0.5790(3) 0.15216(11) 0.2709(3) 0.0169(7) Uani 1 1 d . B 1
C22 C 0.5826(3) 0.10827(11) 0.2329(3) 0.0187(7) Uani 1 1 d . B 1
C23 C 0.5571(3) 0.09892(11) 0.1095(3) 0.0230(8) Uani 1 1 d . B 1
H23 H 0.5601 0.0694 0.0828 0.028 Uiso 1 1 calc R B 1
C24 C 0.5275(3) 0.13170(11) 0.0252(3) 0.0242(8) Uani 1 1 d . B 1
H24 H 0.5108 0.1246 -0.0579 0.029 Uiso 0.98 1 calc PR B 1
C25 C 0.2888(3) 0.18374(11) 0.6061(3) 0.0179(7) Uani 1 1 d . B 1
C26 C 0.3574(3) 0.14588(11) 0.6217(3) 0.0194(7) Uani 1 1 d . B 1
H26 H 0.3348 0.1246 0.6786 0.023 Uiso 1 1 calc R B 1
C27 C 0.4598(3) 0.13831(11) 0.5548(3) 0.0172(7) Uani 1 1 d . B 1
C28 C 0.4938(3) 0.17064(11) 0.4733(3) 0.0169(7) Uani 1 1 d . B 1
C29 C 0.4221(3) 0.20814(11) 0.4595(3) 0.0194(7) Uani 1 1 d . B 1
H29 H 0.4441 0.2298 0.4034 0.023 Uiso 1 1 calc R B 1
C30 C 0.3192(3) 0.21519(11) 0.5245(3) 0.0198(7) Uani 1 1 d . B 1
H30 H 0.2711 0.2411 0.5129 0.024 Uiso 0.98 1 calc PR B 1
C31 C 0.3190(3) 0.00251(11) 0.3373(3) 0.0225(8) Uani 1 1 d . B 1
C32 C 0.4240(3) 0.02091(11) 0.2955(3) 0.0207(7) Uani 1 1 d . B 1
H32 H 0.4476 0.0138 0.2170 0.025 Uiso 1 1 calc R B 1
C33 C 0.4967(3) 0.05033(11) 0.3692(3) 0.0187(7) Uani 1 1 d . B 1
C34 C 0.4599(3) 0.06085(11) 0.4836(3) 0.0188(7) Uani 1 1 d . B 1
C35 C 0.3530(3) 0.04096(11) 0.5220(3) 0.0239(8) Uani 1 1 d . B 1
H35 H 0.3281 0.0476 0.6004 0.029 Uiso 1 1 calc R B 1
C36 C 0.2834(3) 0.01248(11) 0.4510(3) 0.0228(8) Uani 1 1 d . B 1
H36 H 0.2113 -0.0003 0.4795 0.027 Uiso 0.98 1 calc PR B 1
C37 C -0.1266(3) 0.17433(11) 0.1912(3) 0.0174(7) Uani 1 1 d . B 1
H37A H -0.1722 0.1992 0.2241 0.021 Uiso 1 1 calc R B 1
H37B H -0.1831 0.1590 0.1310 0.021 Uiso 1 1 calc R B 1
C38 C -0.1074(3) 0.07342(11) 0.1590(3) 0.0210(7) Uani 1 1 d . B 1
H38A H -0.1720 0.0902 0.1111 0.025 Uiso 1 1 calc R B 1
H38B H -0.1423 0.0444 0.1768 0.025 Uiso 1 1 calc R B 1
C39 C -0.0448(3) 0.13667(11) -0.0466(3) 0.0197(7) Uani 1 1 d . B 1
H39A H -0.0477 0.1414 -0.1352 0.024 Uiso 1 1 calc R B 1
H39B H -0.1305 0.1340 -0.0227 0.024 Uiso 1 1 calc R B 1
C40 C 0.6077(3) 0.16636(11) 0.4014(3) 0.0204(7) Uani 1 1 d . B 1
H40A H 0.6509 0.1950 0.4021 0.024 Uiso 1 1 calc R B 1
H40B H 0.6647 0.1448 0.4422 0.024 Uiso 1 1 calc R B 1
C41 C 0.5240(3) 0.09415(11) 0.5686(3) 0.0208(7) Uani 1 1 d . B 1
H41A H 0.6114 0.0972 0.5500 0.025 Uiso 1 1 calc R B 1
H41B H 0.5223 0.0839 0.6532 0.025 Uiso 1 1 calc R B 1
C42 C 0.6109(3) 0.07005(11) 0.3185(3) 0.0203(7) Uani 1 1 d . B 1
H42A H 0.6679 0.0802 0.3866 0.024 Uiso 1 1 calc R B 1
H42B H 0.6537 0.0469 0.2749 0.024 Uiso 1 1 calc R B 1
C43 C 0.3790(3) 0.20922(11) -0.0760(3) 0.0212(8) Uani 1 1 d . B 1
H43A H 0.3427 0.1795 -0.0752 0.025 Uiso 1 1 calc R B 1
H43B H 0.3810 0.2187 -0.1613 0.025 Uiso 1 1 calc R B 1
C44 C 0.0720(3) 0.19472(11) 0.6292(3) 0.0196(7) Uani 1 1 d . B 1
H44A H 0.0222 0.2137 0.6792 0.024 Uiso 1 1 calc R B 1
H44B H 0.0739 0.2083 0.5481 0.024 Uiso 1 1 calc R B 1
C45 C 0.2597(3) -0.04077(10) 0.1596(3) 0.0188(7) Uani 1 1 d . B 1
H45A H 0.1906 -0.0601 0.1304 0.023 Uiso 1 1 calc R B 1
H45B H 0.3356 -0.0589 0.1663 0.023 Uiso 1 1 calc R B 1

loop_
_atom_site_aniso_label
_atom_site_aniso_U_11
_atom_site_aniso_U_22
_atom_site_aniso_U_33
_atom_site_aniso_U_23
_atom_site_aniso_U_13
_atom_site_aniso_U_12
Xe1 0.01462(10) 0.01617(11) 0.02514(12) -0.00016(9) -0.00170(8) 0.00058(8)
Br1 0.02178(19) 0.01890(19) 0.0347(2) -0.00397(15) 0.00335(16) -0.00446(14)
Br2 0.0319(2) 0.01665(17) 0.02259(18) 0.00359(13) 0.00411(15) -0.00100(14)
Br3 0.0292(2) 0.02286(19) 0.02491(18) -0.00441(14) 0.00624(15) 0.00420(15)
O1 0.0229(13) 0.0131(12) 0.0433(15) 0.0001(11) 0.0148(12) -0.0020(10)
O2 0.0297(14) 0.0145(12) 0.0180(12) -0.0011(9) 0.0036(10) -0.0034(10)
O3 0.0338(15) 0.0210(13) 0.0217(13) -0.0012(10) 0.0016(11) 0.0094(11)
O4 0.0184(12) 0.0196(13) 0.0265(13) 0.0050(10) 0.0027(10) -0.0020(10)
O5 0.0211(13) 0.0326(15) 0.0160(12) -0.0056(10) 0.0034(10) 0.0003(11)
O6 0.0248(14) 0.0225(13) 0.0277(13) -0.0013(11) -0.0037(11) -0.0063(11)
C1 0.0173(17) 0.0133(16) 0.0264(18) 0.0082(14) 0.0068(14) 0.0015(13)
C2 0.0226(18) 0.0178(17) 0.0158(16) 0.0027(13) 0.0032(14) 0.0033(14)
C3 0.0176(17) 0.0147(16) 0.0178(16) 0.0046(13) -0.0010(13) 0.0045(13)
C4 0.0155(16) 0.0142(16) 0.0176(16) 0.0046(12) -0.0003(13) 0.0025(13)
C5 0.0183(17) 0.0136(16) 0.0206(17) 0.0005(13) 0.0041(14) 0.0035(13)
C6 0.0181(17) 0.0132(16) 0.0252(18) 0.0028(14) 0.0011(14) 0.0024(13)
C7 0.0142(16) 0.0205(17) 0.0177(16) -0.0044(13) 0.0042(13) -0.0036(13)
C8 0.0130(16) 0.0141(16) 0.0221(17) -0.0002(13) 0.0052(13) 0.0012(12)
C9 0.0088(15) 0.0202(17) 0.0190(16) 0.0012(13) 0.0039(13) -0.0008(13)
C10 0.0146(16) 0.0160(17) 0.0225(17) -0.0030(13) 0.0085(13) -0.0030(13)
C11 0.0205(17) 0.0129(16) 0.0236(17) -0.0025(13) 0.0084(14) -0.0028(13)
C12 0.0190(17) 0.0161(16) 0.0164(16) 0.0030(13) 0.0054(13) -0.0010(13)
C13 0.028(2) 0.0153(17) 0.0215(17) -0.0059(14) -0.0016(15) 0.0044(14)
C14 0.0268(19) 0.0131(16) 0.0183(17) -0.0047(13) -0.0003(14) -0.0037(14)
C15 0.0195(17) 0.0187(18) 0.0173(16) -0.0061(13) 0.0016(13) -0.0065(14)
C16 0.0190(17) 0.0173(17) 0.0156(16) -0.0039(13) -0.0019(13) -0.0044(13)
C17 0.0246(19) 0.0170(17) 0.0150(16) -0.0023(13) 0.0006(13) -0.0034(14)
C18 0.0226(18) 0.0207(18) 0.0138(15) -0.0064(13) 0.0032(13) -0.0017(14)
C19 0.0165(17) 0.0166(17) 0.0268(18) 0.0039(14) 0.0049(14) -0.0004(13)
C20 0.0164(17) 0.0165(17) 0.0265(18) -0.0041(14) 0.0069(14) -0.0025(13)
C21 0.0121(16) 0.0181(17) 0.0210(17) -0.0042(13) 0.0047(13) -0.0025(13)
C22 0.0141(16) 0.0168(17) 0.0251(18) -0.0024(14) 0.0024(14) 0.0010(13)
C23 0.027(2) 0.0171(18) 0.0254(19) -0.0038(14) 0.0026(15) 0.0040(14)
C24 0.0229(19) 0.026(2) 0.0235(18) -0.0034(15) 0.0027(15) 0.0006(15)
C25 0.0178(17) 0.0210(18) 0.0153(16) -0.0072(13) 0.0042(13) -0.0011(13)
C26 0.0231(18) 0.0196(18) 0.0153(16) -0.0007(13) -0.0007(14) -0.0033(14)
C27 0.0187(17) 0.0176(17) 0.0148(15) -0.0035(13) -0.0029(13) -0.0022(13)
C28 0.0169(17) 0.0175(17) 0.0159(16) -0.0050(13) -0.0015(13) -0.0044(13)
C29 0.0224(18) 0.0170(17) 0.0189(17) -0.0056(13) 0.0033(14) -0.0052(14)
C30 0.0239(19) 0.0139(16) 0.0214(17) -0.0068(13) 0.0001(14) 0.0021(14)
C31 0.0256(19) 0.0113(16) 0.0294(19) 0.0054(14) -0.0062(15) 0.0008(14)
C32 0.0251(19) 0.0165(17) 0.0200(17) -0.0016(13) -0.0027(14) 0.0057(14)
C33 0.0192(17) 0.0149(17) 0.0213(17) 0.0018(13) -0.0039(14) 0.0080(13)
C34 0.0198(17) 0.0141(17) 0.0218(17) 0.0018(13) -0.0035(14) 0.0071(14)
C35 0.030(2) 0.0195(18) 0.0221(18) 0.0040(14) 0.0009(15) 0.0028(15)
C36 0.0225(19) 0.0220(19) 0.0234(18) 0.0075(15) -0.0025(14) -0.0026(15)
C37 0.0152(16) 0.0184(17) 0.0188(16) -0.0002(13) 0.0025(13) 0.0007(13)
C38 0.0224(18) 0.0185(17) 0.0226(18) -0.0054(14) 0.0041(14) -0.0084(14)
C39 0.0208(18) 0.0232(18) 0.0151(16) -0.0010(13) 0.0008(13) -0.0002(14)
C40 0.0148(17) 0.0201(18) 0.0264(18) -0.0059(14) 0.0028(14) -0.0046(13)
C41 0.0232(19) 0.0219(18) 0.0168(16) 0.0006(14) -0.0015(14) 0.0025(14)
C42 0.0214(18) 0.0174(17) 0.0221(17) -0.0045(14) 0.0007(14) 0.0050(14)
C43 0.0220(19) 0.0210(19) 0.0217(18) 0.0003(14) 0.0095(15) -0.0025(14)
C44 0.0239(19) 0.0146(17) 0.0201(17) -0.0047(13) 0.0000(14) 0.0033(13)
C45 0.0207(17) 0.0085(15) 0.0269(18) -0.0017(13) -0.0014(14) 0.0014(13)

loop_
_atom_type_symbol
_atom_type_description
_atom_type_scat_dispersion_real
_atom_type_scat_dispersion_imag
_atom_type_scat_source
C C 0.0033 0.0016 'International Tables Vol C Tables 4.2.6.8 and 6.1.1.4'
H H 0.0000 0.0000 'International Tables Vol C Tables 4.2.6.8 and 6.1.1.4'
O O 0.0106 0.0060 'International Tables Vol C Tables 4.2.6.8 and 6.1.1.4'
Br Br -0.2901 2.4595 'International Tables Vol C Tables 4.2.6.8 and 6.1.1.4'
Xe Xe -0.4205 1.9578 'International Tables Vol C Tables 4.2.6.8 and 6.1.1.4'

loop_
_geom_angle_atom_site_label_1
_geom_angle_atom_site_label_2
_geom_angle_atom_site_label_3
_geom_angle
C1 O1 C43 118.2(3)
C7 O2 C44 119.4(3)
C13 O3 C45 121.6(3)
C19 O4 C43 114.9(3)
C25 O5 C44 116.8(2)
C45 O6 C31 121.0(3)
O1 C1 C2 123.3(3)
O1 C1 C6 118.6(3)
C2 C1 C6 118.1(3)
C1 C2 C3 122.2(3)
C1 C2 H2 118.9
C3 C2 H2 118.9
C2 C3 C4 119.1(3)
C2 C3 C39 117.3(3)
C4 C3 C39 123.4(3)
C5 C4 C3 118.2(3)
C5 C4 C37 118.9(3)
C3 C4 C37 122.9(3)
C6 C5 C4 121.8(3)
C6 C5 H5 119.1
C4 C5 H5 119.1
C5 C6 C1 120.3(3)
C5 C6 Br1 119.5(3)
C1 C6 Br1 120.2(3)
O2 C7 C8 123.5(3)
O2 C7 C12 117.7(3)
C8 C7 C12 118.7(3)
C7 C8 C9 121.9(3)
C7 C8 H8 119.1
C9 C8 H8 119.1
C8 C9 C10 119.1(3)
C8 C9 C37 117.1(3)
C10 C9 C37 123.8(3)
C11 C10 C9 118.4(3)
C11 C10 C38 117.4(3)
C9 C10 C38 124.1(3)
C12 C11 C10 121.7(3)
C12 C11 H11 119.2
C10 C11 H11 119.2
C7 C12 C11 120.1(3)
C7 C12 Br2 118.8(2)
C11 C12 Br2 121.1(2)
O3 C13 C18 115.0(3)
O3 C13 C14 126.6(3)
C18 C13 C14 118.4(3)
C13 C14 C15 121.2(3)
C13 C14 H14 119.4
C15 C14 H14 119.4
C16 C15 C14 119.2(3)
C16 C15 C38 123.2(3)
C14 C15 C38 117.7(3)
C17 C16 C15 118.6(3)
C17 C16 C39 116.8(3)
C15 C16 C39 124.4(3)
C18 C17 C16 121.4(3)
C18 C17 H17 119.3
C16 C17 H17 119.3
C17 C18 C13 121.2(3)
C17 C18 Br3 120.0(3)
C13 C18 Br3 118.8(3)
C24 C19 C20 119.7(3)
C24 C19 O4 120.4(3)
C20 C19 O4 119.8(3)
C19 C20 C21 122.1(3)
C19 C20 H20 119.0
C21 C20 H20 119.0
C20 C21 C22 118.6(3)
C20 C21 C40 118.1(3)
C22 C21 C40 123.3(3)
C23 C22 C21 118.5(3)
C23 C22 C42 117.9(3)
C21 C22 C42 123.5(3)
C24 C23 C22 121.8(3)
C24 C23 H23 119.1
C22 C23 H23 119.1
C19 C24 C23 119.3(3)
C19 C24 H24 120.4
C23 C24 H24 120.4
C30 C25 C26 120.9(3)
C30 C25 O5 121.0(3)
C26 C25 O5 117.8(3)
C25 C26 C27 121.0(3)
C25 C26 H26 119.5
C27 C26 H26 119.5
C26 C27 C28 118.7(3)
C26 C27 C41 118.0(3)
C28 C27 C41 123.1(3)
C29 C28 C27 118.6(3)
C29 C28 C40 118.9(3)
C27 C28 C40 122.5(3)
C28 C29 C30 122.5(3)
C28 C29 H29 118.8
C30 C29 H29 118.8
C25 C30 C29 118.3(3)
C25 C30 H30 120.9
C29 C30 H30 120.9
C36 C31 C32 120.7(3)
C36 C31 O6 112.6(3)
C32 C31 O6 126.6(3)
C31 C32 C33 120.2(3)
C31 C32 H32 119.9
C33 C32 H32 119.9
C34 C33 C32 119.1(3)
C34 C33 C42 122.7(3)
C32 C33 C42 118.2(3)
C33 C34 C35 118.3(3)
C33 C34 C41 124.7(3)
C35 C34 C41 116.9(3)
C36 C35 C34 122.4(3)
C36 C35 H35 118.8
C34 C35 H35 118.8
C35 C36 C31 119.2(3)
C35 C36 H36 120.4
C31 C36 H36 120.4
C9 C37 C4 111.9(3)
C9 C37 H37A 109.2
C4 C37 H37A 109.2
C9 C37 H37B 109.2
C4 C37 H37B 109.2
H37A C37 H37B 107.9
C10 C38 C15 114.9(3)
C10 C38 H38A 108.5
C15 C38 H38A 108.5
C10 C38 H38B 108.5
C15 C38 H38B 108.5
H38A C38 H38B 107.5
C3 C39 C16 108.6(3)
C3 C39 H39A 110.0
C16 C39 H39A 110.0
C3 C39 H39B 110.0
C16 C39 H39B 110.0
H39A C39 H39B 108.4
C21 C40 C28 113.8(3)
C21 C40 H40A 108.8
C28 C40 H40A 108.8
C21 C40 H40B 108.8
C28 C40 H40B 108.8
H40A C40 H40B 107.7
C34 C41 C27 110.2(3)
C34 C41 H41A 109.6
C27 C41 H41A 109.6
C34 C41 H41B 109.6
C27 C41 H41B 109.6
H41A C41 H41B 108.1
C22 C42 C33 113.6(3)
C22 C42 H42A 108.8
C33 C42 H42A 108.8
C22 C42 H42B 108.8
C33 C42 H42B 108.8
H42A C42 H42B 107.7
O4 C43 O1 109.1(3)
O4 C43 H43A 109.9
O1 C43 H43A 109.9
O4 C43 H43B 109.9
O1 C43 H43B 109.9
H43A C43 H43B 108.3
O2 C44 O5 109.3(3)
O2 C44 H44A 109.8
O5 C44 H44A 109.8
O2 C44 H44B 109.8
O5 C44 H44B 109.8
H44A C44 H44B 108.3
O6 C45 O3 115.7(3)
O6 C45 H45A 108.4
O3 C45 H45A 108.4
O6 C45 H45B 108.4
O3 C45 H45B 108.4
H45A C45 H45B 107.4

loop_
_geom_bond_atom_site_label_1
_geom_bond_atom_site_label_2
_geom_bond_distance
_geom_bond_site_symmetry_2
Br1 C6 1.897(3) .
Br2 C12 1.884(3) .
Br3 C18 1.897(3) .
Br4 Br5 2.60(3) 4_566
Br5 Br4 2.60(3) 4_665
O1 C1 1.376(4) .
O1 C43 1.413(4) .
O2 C7 1.381(4) .
O2 C44 1.399(4) .
O3 C13 1.381(4) .
O3 C45 1.403(4) .
O4 C19 1.398(4) .
O4 C43 1.403(4) .
O5 C25 1.405(4) .
O5 C44 1.425(4) .
O6 C45 1.388(4) .
O6 C31 1.390(4) .
C1 C2 1.387(5) .
C1 C6 1.394(5) .
C2 C3 1.397(5) .
C2 H2 0.9500 .
C3 C4 1.403(4) .
C3 C39 1.518(5) .
C4 C5 1.402(5) .
C4 C37 1.520(4) .
C5 C6 1.378(5) .
C5 H5 0.9500 .
C7 C8 1.386(5) .
C7 C12 1.390(5) .
C8 C9 1.400(4) .
C8 H8 0.9500 .
C9 C10 1.410(5) .
C9 C37 1.516(4) .
C10 C11 1.393(5) .
C10 C38 1.522(4) .
C11 C12 1.390(5) .
C11 H11 0.9500 .
C13 C18 1.386(5) .
C13 C14 1.386(5) .
C14 C15 1.415(5) .
C14 H14 0.9500 .
C15 C16 1.401(5) .
C15 C38 1.522(5) .
C16 C17 1.391(5) .
C16 C39 1.530(5) .
C17 C18 1.373(5) .
C17 H17 0.9500 .
C19 C24 1.381(5) .
C19 C20 1.383(5) .
C20 C21 1.399(5) .
C20 H20 0.9500 .
C21 C22 1.405(5) .
C21 C40 1.520(5) .
C22 C23 1.404(5) .
C22 C42 1.520(5) .
C23 C24 1.390(5) .
C23 H23 0.9500 .
C24 H24 0.9500 .
C25 C30 1.375(5) .
C25 C26 1.378(5) .
C26 C27 1.400(5) .
C26 H26 0.9500 .
C27 C28 1.405(5) .
C27 C41 1.519(5) .
C28 C29 1.386(5) .
C28 C40 1.525(4) .
C29 C30 1.390(5) .
C29 H29 0.9500 .
C30 H30 0.9500 .
C31 C36 1.379(5) .
C31 C32 1.381(5) .
C32 C33 1.414(5) .
C32 H32 0.9500 .
C33 C34 1.394(5) .
C33 C42 1.523(5) .
C34 C35 1.404(5) .
C34 C41 1.519(5) .
C35 C36 1.362(5) .
C35 H35 0.9500 .
C36 H36 0.9500 .
C37 H37A 0.9900 .
C37 H37B 0.9900 .
C38 H38A 0.9900 .
C38 H38B 0.9900 .
C39 H39A 0.9900 .
C39 H39B 0.9900 .
C40 H40A 0.9900 .
C40 H40B 0.9900 .
C41 H41A 0.9900 .
C41 H41B 0.9900 .
C42 H42A 0.9900 .
C42 H42B 0.9900 .
C43 H43A 0.9900 .
C43 H43B 0.9900 .
C44 H44A 0.9900 .
C44 H44B 0.9900 .
C45 H45A 0.9900 .
C45 H45B 0.9900 .
